data_7238738
loop_
_publ_author_name
'Mangalaraj, Selvaraj'
'Ramanathan, Chinnasamy Ramaraj'

_publ_section_title
;
 Construction of tetrahydro-\b-carboline skeletons via Br\/onsted acid
 activation of imide carbonyl group: syntheses of indole alkaloids
 (+-)-harmicine and (+-)-10-desbromoarborescidine-A
;
_journal_issue 33
_journal_name_full 'RSC Advances'
_journal_page_first 12665
_journal_paper_doi 10.1039/c2ra21734a
_journal_volume 2
_journal_year 2012
_chemical_absolute_configuration unk
_chemical_formula_moiety 'C15 H16 N2 O'
_chemical_formula_sum 'C15 H16 N2 O'
_chemical_formula_weight 240.12
_chemical_melting_point 551
_chemical_name_common 10-methyl-5,6,11,11b-tetrahydro-1H-indolizino[8,7-b]indol-3(2H)-one
_chemical_name_systematic
;
10-methyl-5,6,11,11b-tetrahydro-1H-indolizino[8,7-b]indol-3(2H)-one
;
_space_group_crystal_system monoclinic
_space_group_IT_number 9
_space_group_name_Hall 'C -2yc'
_space_group_name_H-M_alt 'C 1 c 1'
_atom_sites_solution_hydrogens geom
_atom_sites_solution_primary direct
_atom_sites_solution_secondary difmap
_audit_creation_date 2011-10-31
_audit_creation_method
;
Olex2 1.1
(compiled 2011.02.15 svn.r1672, GUI svn.r3494)
;
_cell_angle_alpha 90.00
_cell_angle_beta 104.431(5)
_cell_angle_gamma 90.00
_cell_formula_units_Z 4
_cell_length_a 6.7583(3)
_cell_length_b 17.8626(7)
_cell_length_c 10.4574(5)
_cell_measurement_reflns_used 3262
_cell_measurement_temperature 293(2)
_cell_measurement_theta_max 29.3041
_cell_measurement_theta_min 3.0349
_cell_volume 1222.59(10)
_computing_cell_refinement
;
CrysAlisPro, Oxford Diffraction Ltd.,
Version 1.171.34.44 (release 25-10-2010 CrysAlis171 .NET)
(compiled Oct 25 2010,18:11:34)
;
_computing_data_collection
;
CrysAlisPro, Oxford Diffraction Ltd.,
Version 1.171.34.44 (release 25-10-2010 CrysAlis171 .NET)
(compiled Oct 25 2010,18:11:34)
;
_computing_data_reduction
;
CrysAlisPro, Oxford Diffraction Ltd.,
Version 1.171.34.44 (release 25-10-2010 CrysAlis171 .NET)
(compiled Oct 25 2010,18:11:34)
;
_computing_molecular_graphics
;
O. V. Dolomanov, L. J. Bourhis, R. J. Gildea, J. A. K. Howard and H. Puschmann,
OLEX2: a complete structure solution, refinement and analysis program.
J. Appl. Cryst. (2009). 42, 339-341.
;
_computing_publication_material
;
O. V. Dolomanov, L. J. Bourhis, R. J. Gildea, J. A. K. Howard and H. Puschmann,
OLEX2: a complete structure solution, refinement and analysis program.
J. Appl. Cryst. (2009). 42, 339-341.
;
_computing_structure_refinement 'SHELXL-97 (Sheldrick, 1997)'
_computing_structure_solution 'A short history of SHELX (Sheldrick, 2007)'
_diffrn_ambient_temperature 293(2)
_diffrn_detector_area_resol_mean 15.9821
_diffrn_measured_fraction_theta_full 0.999
_diffrn_measured_fraction_theta_max 0.999
_diffrn_measurement_details
;
#__ type_ start__ end____ width___ exp.time_
1 omega -3.00 46.00 1.0000 15.0000
omega____ theta____ kappa____ phi______ frames
- -17.4178 77.0000 -120.0000 49

#__ type_ start__ end____ width___ exp.time_
2 omega -46.00 53.00 1.0000 15.0000
omega____ theta____ kappa____ phi______ frames
- -17.4178 77.0000 120.0000 99

#__ type_ start__ end____ width___ exp.time_
3 omega -9.00 87.00 1.0000 15.0000
omega____ theta____ kappa____ phi______ frames
- 19.1366 77.0000 120.0000 96

#__ type_ start__ end____ width___ exp.time_
4 omega 61.00 86.00 1.0000 15.0000
omega____ theta____ kappa____ phi______ frames
- 19.1366 77.0000 30.0000 25

#__ type_ start__ end____ width___ exp.time_
5 omega -11.00 80.00 1.0000 15.0000
omega____ theta____ kappa____ phi______ frames
- 19.1366 77.0000 0.0000 91

#__ type_ start__ end____ width___ exp.time_
6 omega -94.00 -32.00 1.0000 15.0000
omega____ theta____ kappa____ phi______ frames
- -17.4178 179.0000 -90.0000 62

#__ type_ start__ end____ width___ exp.time_
7 omega -11.00 89.00 1.0000 15.0000
omega____ theta____ kappa____ phi______ frames
- 19.1366 77.0000 -120.0000 100
;
_diffrn_measurement_device_type 'Xcalibur, Eos'
_diffrn_measurement_method '\w scans'
_diffrn_orient_matrix_UB_11 -0.0499979000
_diffrn_orient_matrix_UB_12 0.0226166000
_diffrn_orient_matrix_UB_13 -0.0541678000
_diffrn_orient_matrix_UB_21 0.0747512000
_diffrn_orient_matrix_UB_22 -0.0099870000
_diffrn_orient_matrix_UB_23 -0.0340063000
_diffrn_orient_matrix_UB_31 -0.0604478000
_diffrn_orient_matrix_UB_32 -0.0310866000
_diffrn_orient_matrix_UB_33 -0.0285103000
_diffrn_radiation_monochromator graphite
_diffrn_radiation_type 'Mo K\a'
_diffrn_radiation_wavelength 0.7107
_diffrn_reflns_av_R_equivalents 0.0422
_diffrn_reflns_av_unetI/netI 0.0454
_diffrn_reflns_limit_h_max 8
_diffrn_reflns_limit_h_min -8
_diffrn_reflns_limit_k_max 21
_diffrn_reflns_limit_k_min -21
_diffrn_reflns_limit_l_max 12
_diffrn_reflns_limit_l_min -12
_diffrn_reflns_number 5496
_diffrn_reflns_theta_full 25.00
_diffrn_reflns_theta_max 25.00
_diffrn_reflns_theta_min 3.04
_diffrn_source 'Enhance (Mo) X-ray Source'
_exptl_absorpt_coefficient_mu 0.083
_exptl_absorpt_correction_T_max 1.00000
_exptl_absorpt_correction_T_min 0.79875
_exptl_absorpt_correction_type multi-scan
_exptl_absorpt_process_details
;
CrysAlisPro, Oxford Diffraction Ltd.,
Version 1.171.34.44 (release 25-10-2010 CrysAlis171 .NET)
(compiled Oct 25 2010,18:11:34)
Empirical absorption correction using spherical harmonics,
implemented in SCALE3 ABSPACK scaling algorithm.
;
_exptl_crystal_colour brown
_exptl_crystal_density_diffrn 1.304
_exptl_crystal_density_method 'not measured'
_exptl_crystal_F_000 480
_exptl_crystal_size_max 0.48
_exptl_crystal_size_mid 0.28
_exptl_crystal_size_min 0.28
_refine_diff_density_max 0.138
_refine_diff_density_min -0.144
_refine_diff_density_rms 0.030
_refine_ls_abs_structure_details 'Flack H D (1983), Acta Cryst. A39, 876-881'
_refine_ls_abs_structure_Flack -3.3(17)
_refine_ls_extinction_method none
_refine_ls_goodness_of_fit_ref 1.003
_refine_ls_hydrogen_treatment constr
_refine_ls_matrix_type full
_refine_ls_number_parameters 164
_refine_ls_number_reflns 2109
_refine_ls_number_restraints 2
_refine_ls_restrained_S_all 1.003
_refine_ls_R_factor_all 0.0529
_refine_ls_R_factor_gt 0.0381
_refine_ls_shift/su_max 0.033
_refine_ls_shift/su_mean 0.001
_refine_ls_structure_factor_coef Fsqd
_refine_ls_weighting_details 'calc w=1/[\s^2^(Fo^2^)+(0.0408P)^2^+0.0000P] where P=(Fo^2^+2Fc^2^)/3'
_refine_ls_weighting_scheme calc
_refine_ls_wR_factor_gt 0.0792
_refine_ls_wR_factor_ref 0.0844
_reflns_number_gt 1713
_reflns_number_total 2109
_reflns_threshold_expression >2sigma(I)
_cod_data_source_file c2ra21734a.txt
_cod_data_source_block crr-crr-311
_cod_original_cell_volume 1222.60(9)
_cod_database_code 7238738
_chemical_oxdiff_formula 'C15 H16 N2 O'
_chemical_oxdiff_usercomment '300 K, BROWN, BLOCK, .48 .28 .28'
_reflns_odcompleteness_completeness 99.77
_reflns_odcompleteness_iscentric 1
_reflns_odcompleteness_theta 26.32

loop_
_space_group_symop_id
_space_group_symop_operation_xyz
1 'x, y, z'
2 'x, -y, z+1/2'
3 'x+1/2, y+1/2, z'
4 'x+1/2, -y+1/2, z+1/2'

loop_
_atom_site_label
_atom_site_type_symbol
_atom_site_fract_x
_atom_site_fract_y
_atom_site_fract_z
_atom_site_U_iso_or_equiv
_atom_site_adp_type
_atom_site_occupancy
_atom_site_symmetry_multiplicity
_atom_site_calc_flag
_atom_site_refinement_flags
N N -0.4176(3) -0.39460(10) -0.79081(18) 0.0353(5) Uani 1 1 d .
H H -0.3444 -0.3669 -0.8283 0.042 Uiso 1 1 calc R
C2 C -0.4208(4) -0.47141(12) -0.7909(2) 0.0317(5) Uani 1 1 d .
C3 C -0.6440(3) -0.42862(13) -0.6754(2) 0.0344(6) Uani 1 1 d .
C4 C -0.5611(3) -0.49491(12) -0.7195(2) 0.0311(5) Uani 1 1 d .
O O -0.7383(3) -0.21571(10) -0.42074(15) 0.0633(6) Uani 1 1 d .
C6 C -0.5874(3) -0.28899(12) -0.6949(2) 0.0363(6) Uani 1 1 d .
H6 H -0.6642 -0.2649 -0.7765 0.044 Uiso 1 1 calc R
C7 C -0.5891(4) -0.57170(14) -0.7025(2) 0.0430(6) Uani 1 1 d .
H7 H -0.6790 -0.5884 -0.6543 0.052 Uiso 1 1 calc R
N0AA N -0.7063(3) -0.28668(10) -0.59530(18) 0.0404(5) Uani 1 1 d .
C9 C -0.5516(3) -0.36951(12) -0.7205(2) 0.0321(5) Uani 1 1 d .
C10 C -0.3418(4) -0.59667(13) -0.8272(3) 0.0476(7) Uani 1 1 d .
H10 H -0.2688 -0.6322 -0.8616 0.057 Uiso 1 1 calc R
C11 C -0.4811(4) -0.62170(13) -0.7584(3) 0.0493(6) Uani 1 1 d .
H11 H -0.5012 -0.6728 -0.7503 0.059 Uiso 1 1 calc R
C12 C -0.3062(4) -0.52209(13) -0.8469(2) 0.0373(6) Uani 1 1 d .
C13 C -0.6538(4) -0.23001(13) -0.5096(2) 0.0440(6) Uani 1 1 d .
C14 C -0.7935(3) -0.42040(14) -0.5942(2) 0.0388(6) Uani 1 1 d .
H14A H -0.7294 -0.4334 -0.5032 0.047 Uiso 1 1 calc R
H14B H -0.9075 -0.4542 -0.6262 0.047 Uiso 1 1 calc R
C15 C -0.1575(4) -0.49589(14) -0.9218(3) 0.0518(7) Uani 1 1 d .
H15A H -0.0509 -0.4676 -0.8642 0.078 Uiso 1 1 calc R
H15B H -0.2269 -0.4649 -0.9941 0.078 Uiso 1 1 calc R
H15C H -0.0993 -0.5384 -0.9552 0.078 Uiso 1 1 calc R
C16 C -0.4821(4) -0.18773(14) -0.5437(2) 0.0477(7) Uani 1 1 d .
H16A H -0.3773 -0.1752 -0.4649 0.057 Uiso 1 1 calc R
H16B H -0.5314 -0.1420 -0.5912 0.057 Uiso 1 1 calc R
C17 C -0.3999(4) -0.24182(13) -0.6309(3) 0.0492(7) Uani 1 1 d .
H17A H -0.2914 -0.2727 -0.5786 0.059 Uiso 1 1 calc R
H17B H -0.3490 -0.2151 -0.6969 0.059 Uiso 1 1 calc R
C18 C -0.8711(4) -0.33968(14) -0.6012(3) 0.0481(7) Uani 1 1 d .
H18A H -0.9753 -0.3325 -0.6828 0.058 Uiso 1 1 calc R
H18B H -0.9328 -0.3305 -0.5282 0.058 Uiso 1 1 calc R

loop_
_atom_site_aniso_label
_atom_site_aniso_U_11
_atom_site_aniso_U_22
_atom_site_aniso_U_33
_atom_site_aniso_U_23
_atom_site_aniso_U_13
_atom_site_aniso_U_12
N 0.0430(10) 0.0297(10) 0.0410(12) -0.0003(9) 0.0254(10) -0.0036(9)
C2 0.0384(13) 0.0278(12) 0.0292(13) -0.0035(10) 0.0090(11) 0.0005(11)
C3 0.0390(13) 0.0341(13) 0.0337(14) -0.0007(10) 0.0158(12) -0.0033(11)
C4 0.0321(12) 0.0319(12) 0.0300(13) 0.0003(10) 0.0090(11) -0.0037(10)
O 0.0980(15) 0.0510(11) 0.0522(12) -0.0073(8) 0.0399(12) 0.0195(11)
C6 0.0448(14) 0.0323(12) 0.0358(13) -0.0001(10) 0.0178(12) 0.0032(10)
C7 0.0492(15) 0.0352(13) 0.0457(15) 0.0017(11) 0.0142(13) -0.0103(11)
N0AA 0.0428(12) 0.0372(11) 0.0473(12) -0.0058(9) 0.0227(11) 0.0044(9)
C9 0.0377(13) 0.0301(12) 0.0321(14) -0.0028(10) 0.0154(12) 0.0013(11)
C10 0.0523(17) 0.0366(15) 0.0496(17) -0.0077(12) 0.0043(15) 0.0126(13)
C11 0.0622(16) 0.0292(13) 0.0538(15) 0.0024(13) 0.0094(14) 0.0009(13)
C12 0.0374(14) 0.0406(14) 0.0336(14) -0.0049(11) 0.0084(12) 0.0048(12)
C13 0.0566(16) 0.0384(14) 0.0375(14) 0.0002(12) 0.0126(14) 0.0167(13)
C14 0.0350(12) 0.0487(15) 0.0382(14) -0.0035(11) 0.0193(12) -0.0073(11)
C15 0.0501(17) 0.0605(18) 0.0509(18) -0.0065(14) 0.0239(15) 0.0065(14)
C16 0.0598(16) 0.0354(14) 0.0455(16) -0.0067(11) 0.0085(14) 0.0029(13)
C17 0.0549(16) 0.0343(12) 0.0645(17) -0.0081(12) 0.0265(14) -0.0028(12)
C18 0.0362(12) 0.0592(16) 0.0548(17) -0.0039(13) 0.0223(13) 0.0032(13)

loop_
_atom_type_symbol
_atom_type_description
_atom_type_scat_dispersion_real
_atom_type_scat_dispersion_imag
_atom_type_scat_source
C C 0.0033 0.0016 'International Tables Vol C Tables 4.2.6.8 and 6.1.1.4'
H H 0.0000 0.0000 'International Tables Vol C Tables 4.2.6.8 and 6.1.1.4'
N N 0.0061 0.0033 'International Tables Vol C Tables 4.2.6.8 and 6.1.1.4'
O O 0.0106 0.0060 'International Tables Vol C Tables 4.2.6.8 and 6.1.1.4'

loop_
_geom_angle_atom_site_label_1
_geom_angle_atom_site_label_2
_geom_angle_atom_site_label_3
_geom_angle
C2 N C9 108.29(17)
N C2 C4 108.07(18)
N C2 C12 129.20(19)
C4 C2 C12 122.71(19)
C4 C3 C14 130.04(19)
C9 C3 C4 106.14(16)
C9 C3 C14 123.8(2)
C2 C4 C3 107.01(17)
C7 C4 C2 119.26(19)
C7 C4 C3 133.7(2)
N0AA C6 C9 107.24(17)
N0AA C6 C17 102.36(18)
C9 C6 C17 117.08(19)
C11 C7 C4 118.6(2)
C13 N0AA C6 113.30(18)
C13 N0AA C18 126.43(18)
C18 N0AA C6 120.15(18)
N C9 C6 124.54(18)
C3 C9 N 110.50(18)
C3 C9 C6 124.96(18)
C12 C10 C11 123.6(2)
C7 C11 C10 120.7(2)
C2 C12 C15 121.8(2)
C10 C12 C2 115.1(2)
C10 C12 C15 123.1(2)
O C13 N0AA 124.4(2)
O C13 C16 127.3(2)
N0AA C13 C16 108.24(19)
C3 C14 C18 109.92(19)
C13 C16 C17 104.0(2)
C16 C17 C6 103.04(19)
N0AA C18 C14 111.3(2)

loop_
_geom_bond_atom_site_label_1
_geom_bond_atom_site_label_2
_geom_bond_distance
N C2 1.372(3)
N C9 1.376(3)
C2 C4 1.409(3)
C2 C12 1.410(3)
C3 C4 1.434(3)
C3 C9 1.369(3)
C3 C14 1.481(3)
C4 C7 1.402(3)
O C13 1.233(2)
C6 N0AA 1.466(3)
C6 C9 1.494(3)
C6 C17 1.530(3)
C7 C11 1.373(4)
N0AA C13 1.340(3)
N0AA C18 1.451(3)
C10 C11 1.393(4)
C10 C12 1.378(3)
C12 C15 1.495(3)
C13 C16 1.500(3)
C14 C18 1.530(3)
C16 C17 1.524(3)
